data_2219938
loop_
_publ_author_name
'Zheng, Xian-Fu'
'Su, Hui'
'Zhou, Zhan-Fang'
'Kou, Chun-Hong'
'Niu, Cao-Yuan'

_publ_section_title (2,9-Diethoxy-1,10-phenanthroline-\k^2^<i>N</i>,<i>N</i>')bis(thiocyanato-\k<i>N</i>)cobalt(II)
_journal_coeditor_code LH2718
_journal_issue 11
_journal_name_full 'Acta Crystallographica Section E'
_journal_page_first m1484
_journal_paper_doi 10.1107/S160053680803496X
_journal_volume 64
_journal_year 2008
_chemical_formula_iupac '[Co (N C S)2 (C16 H16 N2 O2)]'
_chemical_formula_moiety 'C18 H16 Co N4 O2 S2'
_chemical_formula_sum 'C18 H16 Co N4 O2 S2'
_chemical_formula_weight 443.40
_chemical_name_systematic
;
(2,9-Diethoxy-1,10-phenanthroline-\k^2^<i>N</i>,<i>N</i>')bis(thiocyanato-\
\k<i>N</i>)cobalt(II)
;
_space_group_IT_number 14
_symmetry_cell_setting monoclinic
_symmetry_space_group_name_Hall '-P 2yn'
_symmetry_space_group_name_H-M 'P 1 21/n 1'
_atom_sites_solution_hydrogens geom
_atom_sites_solution_primary direct
_atom_sites_solution_secondary difmap
_audit_creation_method SHELXL-97
_cell_angle_alpha 90.00
_cell_angle_beta 95.082(3)
_cell_angle_gamma 90.00
_cell_formula_units_Z 4
_cell_length_a 8.7072(16)
_cell_length_b 15.625(3)
_cell_length_c 14.828(3)
_cell_measurement_reflns_used 3449
_cell_measurement_temperature 291(2)
_cell_measurement_theta_max 25.50
_cell_measurement_theta_min 2.61
_cell_volume 2009.4(7)
_computing_cell_refinement 'SAINT (Siemens, 1994)'
_computing_data_collection 'SMART (Siemens, 1996)'
_computing_data_reduction 'SAINT (Siemens, 1994)'
_computing_molecular_graphics 'DIAMOND (Brandenburg, 2005)'
_computing_publication_material 'SHELXTL (Sheldrick, 2008)'
_computing_structure_refinement 'SHELXL97 (Sheldrick, 2008)'
_computing_structure_solution 'SHELXL97 (Sheldrick, 2008)'
_diffrn_ambient_temperature 291(2)
_diffrn_measured_fraction_theta_full 0.994
_diffrn_measured_fraction_theta_max 0.994
_diffrn_measurement_device_type 'Siemens SMART CCD'
_diffrn_measurement_method '\f and \w'
_diffrn_radiation_monochromator graphite
_diffrn_radiation_source 'fine-focus sealed tube'
_diffrn_radiation_type MoK\a
_diffrn_radiation_wavelength 0.71073
_diffrn_reflns_av_R_equivalents 0.0313
_diffrn_reflns_av_sigmaI/netI 0.0355
_diffrn_reflns_limit_h_max 10
_diffrn_reflns_limit_h_min -10
_diffrn_reflns_limit_k_max 12
_diffrn_reflns_limit_k_min -18
_diffrn_reflns_limit_l_max 16
_diffrn_reflns_limit_l_min -17
_diffrn_reflns_number 10517
_diffrn_reflns_theta_full 25.50
_diffrn_reflns_theta_max 25.50
_diffrn_reflns_theta_min 2.61
_exptl_absorpt_coefficient_mu 1.082
_exptl_absorpt_correction_T_max 0.8986
_exptl_absorpt_correction_T_min 0.7073
_exptl_absorpt_correction_type multi-scan
_exptl_absorpt_process_details '(SADABS; Sheldrick, 1996)'
_exptl_crystal_colour blue
_exptl_crystal_density_diffrn 1.466
_exptl_crystal_density_method 'not measured'
_exptl_crystal_description block
_exptl_crystal_F_000 908
_exptl_crystal_size_max 0.34
_exptl_crystal_size_mid 0.20
_exptl_crystal_size_min 0.10
_refine_diff_density_max 1.800
_refine_diff_density_min -0.493
_refine_ls_extinction_method none
_refine_ls_goodness_of_fit_ref 1.072
_refine_ls_hydrogen_treatment constr
_refine_ls_matrix_type full
_refine_ls_number_parameters 246
_refine_ls_number_reflns 3726
_refine_ls_number_restraints 0
_refine_ls_restrained_S_all 1.072
_refine_ls_R_factor_all 0.0824
_refine_ls_R_factor_gt 0.0697
_refine_ls_shift/su_max 0.000
_refine_ls_shift/su_mean 0.000
_refine_ls_structure_factor_coef Fsqd
_refine_ls_weighting_details 'calc w=1/[\s^2^(Fo^2^)+(0.1606P)^2^+1.5683P] where P=(Fo^2^+2Fc^2^)/3'
_refine_ls_weighting_scheme calc
_refine_ls_wR_factor_gt 0.2247
_refine_ls_wR_factor_ref 0.2393
_reflns_number_gt 2904
_reflns_number_total 3726
_reflns_threshold_expression I>2\s(I)
_cod_data_source_file lh2718.cif
_cod_data_source_block I
_cod_depositor_comments
;
The following automatic conversions were performed:
'_symmetry_cell_setting' value 'Monoclinic' changed to 'monoclinic'
according to '/home/saulius/struct/CIF-dictionaries/cif_core.dic'
dictionary named 'cif_core.dic' version 2.4.1 from 2010-06-29.

Automatic conversion script
Id: cif_fix_enum 1527 2010-12-29 10:47:43Z saulius 

The following automatic conversions were performed:

'_symmetry_cell_setting' value 'Monoclinic' changed to 'monoclinic'
according to /home/saulius/struct/CIF-dictionaries/cif_core.dic
dictionary named 'cif_core.dic' version 2.4.1 from 2010-06-29.

Automatic conversion script
Id: cif_fix_values 1715 2011-07-08 13:25:40Z adriana 
;
_cod_original_cell_volume 2009.4(6)
_cod_original_sg_symbol_H-M 'P 21/n'
_cod_database_code 2219938
_cod_database_fobs_code 2219938

loop_
_symmetry_equiv_pos_as_xyz
'x, y, z'
'-x+1/2, y+1/2, -z+1/2'
'-x, -y, -z'
'x-1/2, -y-1/2, z-1/2'

loop_
_atom_site_type_symbol
_atom_site_label
_atom_site_fract_x
_atom_site_fract_y
_atom_site_fract_z
_atom_site_U_iso_or_equiv
_atom_site_adp_type
_atom_site_calc_flag
_atom_site_refinement_flags
_atom_site_occupancy
Co Co1 0.90632(7) 0.18324(4) 0.31994(4) 0.0446(3) Uani d . 1
S S1 0.6802(3) 0.18997(12) 0.02186(11) 0.0835(6) Uani d . 1
S S2 1.4386(2) 0.18412(11) 0.30008(16) 0.0841(6) Uani d . 1
O O1 0.8363(4) 0.3691(2) 0.3802(2) 0.0599(9) Uani d . 1
O O2 0.9610(5) -0.0115(2) 0.2896(3) 0.0668(10) Uani d . 1
N N1 0.8007(4) 0.2359(3) 0.4237(2) 0.0474(9) Uani d . 1
N N2 0.8523(5) 0.0737(3) 0.3847(3) 0.0508(10) Uani d . 1
N N3 0.8028(5) 0.1958(3) 0.2003(3) 0.0577(11) Uani d . 1
N N4 1.1253(5) 0.1983(3) 0.3143(3) 0.0571(11) Uani d . 1
C C1 0.7782(5) 0.3180(3) 0.4418(3) 0.0461(11) Uani d . 1
C C2 0.7004(7) 0.3438(4) 0.5164(4) 0.0658(15) Uani d . 1
H H2 0.6861 0.4017 0.5275 0.079 Uiso calc R 1
C C3 0.6473(7) 0.2855(5) 0.5710(4) 0.0685(16) Uani d . 1
H H3 0.5963 0.3032 0.6203 0.082 Uiso calc R 1
C C4 0.6667(6) 0.1969(4) 0.5557(4) 0.0601(14) Uani d . 1
C C5 0.6155(7) 0.1293(5) 0.6092(4) 0.0719(17) Uani d . 1
H H5 0.5611 0.1424 0.6586 0.086 Uiso calc R 1
C C6 0.6434(7) 0.0464(5) 0.5905(4) 0.0741(18) Uani d . 1
H H6 0.6090 0.0036 0.6274 0.089 Uiso calc R 1
C C7 0.7254(6) 0.0239(4) 0.5145(4) 0.0593(13) Uani d . 1
C C8 0.7608(7) -0.0601(4) 0.4899(4) 0.0698(16) Uani d . 1
H H8 0.7302 -0.1055 0.5247 0.084 Uiso calc R 1
C C9 0.8390(7) -0.0767(4) 0.4160(4) 0.0680(15) Uani d . 1
H H9 0.8624 -0.1326 0.4004 0.082 Uiso calc R 1
C C10 0.8837(6) -0.0064(3) 0.3637(4) 0.0556(12) Uani d . 1
C C11 0.7747(5) 0.0888(3) 0.4597(3) 0.0508(12) Uani d . 1
C C12 0.7455(5) 0.1759(3) 0.4801(3) 0.0455(11) Uani d . 1
C C13 0.7502(6) 0.1927(3) 0.1260(4) 0.0503(12) Uani d . 1
C C14 1.2557(6) 0.1921(3) 0.3084(3) 0.0512(12) Uani d . 1
C C15 0.8523(7) 0.4599(4) 0.3978(4) 0.0715(16) Uani d . 1
H H15A 0.9004 0.4697 0.4585 0.086 Uiso calc R 1
H H15B 0.7522 0.4875 0.3922 0.086 Uiso calc R 1
C C16 0.9501(8) 0.4942(4) 0.3297(5) 0.090(2) Uani d . 1
H H16A 1.0500 0.4678 0.3375 0.135 Uiso calc R 1
H H16B 0.9608 0.5550 0.3374 0.135 Uiso calc R 1
H H16C 0.9032 0.4821 0.2701 0.135 Uiso calc R 1
C C17 1.0080(7) -0.0937(4) 0.2575(5) 0.0732(16) Uani d . 1
H H17A 0.9188 -0.1287 0.2388 0.088 Uiso calc R 1
H H17B 1.0713 -0.1237 0.3045 0.088 Uiso calc R 1
C C18 1.0986(8) -0.0743(5) 0.1784(5) 0.092(2) Uani d . 1
H H18A 1.0366 -0.0409 0.1348 0.139 Uiso calc R 1
H H18B 1.1274 -0.1269 0.1510 0.139 Uiso calc R 1
H H18C 1.1897 -0.0428 0.1989 0.139 Uiso calc R 1

loop_
_atom_site_aniso_label
_atom_site_aniso_U_11
_atom_site_aniso_U_22
_atom_site_aniso_U_33
_atom_site_aniso_U_12
_atom_site_aniso_U_13
_atom_site_aniso_U_23
Co1 0.0453(4) 0.0551(5) 0.0342(4) -0.0015(3) 0.0081(3) 0.0025(3)
S1 0.1125(15) 0.0887(12) 0.0451(9) -0.0064(9) -0.0165(9) 0.0053(7)
S2 0.0513(9) 0.0844(12) 0.1190(16) 0.0024(7) 0.0205(9) 0.0091(10)
O1 0.071(2) 0.058(2) 0.052(2) 0.0013(17) 0.0125(17) -0.0004(17)
O2 0.080(3) 0.053(2) 0.069(2) 0.0074(18) 0.017(2) -0.0040(18)
N1 0.0404(19) 0.068(3) 0.0341(19) -0.0015(17) 0.0057(15) 0.0015(18)
N2 0.049(2) 0.059(2) 0.044(2) -0.0027(18) 0.0031(16) 0.0038(19)
N3 0.052(2) 0.079(3) 0.042(2) -0.003(2) 0.0059(19) 0.004(2)
N4 0.047(2) 0.079(3) 0.047(2) -0.005(2) 0.0087(18) -0.001(2)
C1 0.042(2) 0.051(3) 0.045(3) 0.0039(18) 0.0017(19) -0.005(2)
C2 0.062(3) 0.082(4) 0.054(3) 0.011(3) 0.011(3) -0.017(3)
C3 0.058(3) 0.108(5) 0.042(3) 0.008(3) 0.017(2) -0.014(3)
C4 0.044(3) 0.096(4) 0.039(3) 0.000(2) -0.001(2) -0.001(3)
C5 0.060(3) 0.119(6) 0.039(3) -0.013(3) 0.016(2) 0.008(3)
C6 0.067(4) 0.110(5) 0.047(3) -0.022(3) 0.013(3) 0.020(3)
C7 0.053(3) 0.076(4) 0.048(3) -0.016(3) -0.001(2) 0.013(3)
C8 0.068(4) 0.076(4) 0.063(4) -0.016(3) -0.007(3) 0.026(3)
C9 0.070(4) 0.059(3) 0.072(4) -0.008(3) -0.007(3) 0.012(3)
C10 0.053(3) 0.056(3) 0.055(3) 0.001(2) -0.006(2) 0.002(2)
C11 0.044(2) 0.070(3) 0.037(2) -0.007(2) -0.0017(18) 0.008(2)
C12 0.037(2) 0.064(3) 0.035(2) -0.0055(19) 0.0021(18) 0.008(2)
C13 0.055(3) 0.052(3) 0.044(3) 0.001(2) 0.007(2) 0.005(2)
C14 0.060(3) 0.051(3) 0.043(3) -0.005(2) 0.007(2) -0.001(2)
C15 0.072(4) 0.064(4) 0.079(4) 0.000(3) 0.008(3) -0.009(3)
C16 0.090(5) 0.065(4) 0.120(6) -0.007(4) 0.033(4) 0.009(4)
C17 0.069(4) 0.062(3) 0.088(4) 0.007(3) -0.001(3) -0.016(3)
C18 0.090(5) 0.084(5) 0.106(6) 0.006(4) 0.026(4) -0.022(4)

loop_
_atom_type_symbol
_atom_type_description
_atom_type_scat_dispersion_real
_atom_type_scat_dispersion_imag
_atom_type_scat_source
C C 0.0033 0.0016 'International Tables Vol C Tables 4.2.6.8 and 6.1.1.4'
H H 0.0000 0.0000 'International Tables Vol C Tables 4.2.6.8 and 6.1.1.4'
N N 0.0061 0.0033 'International Tables Vol C Tables 4.2.6.8 and 6.1.1.4'
O O 0.0106 0.0060 'International Tables Vol C Tables 4.2.6.8 and 6.1.1.4'
Co Co 0.3494 0.9721 'International Tables Vol C Tables 4.2.6.8 and 6.1.1.4'
S S 0.1246 0.1234 'International Tables Vol C Tables 4.2.6.8 and 6.1.1.4'

loop_
_geom_angle_atom_site_label_1
_geom_angle_atom_site_label_2
_geom_angle_atom_site_label_3
_geom_angle
_geom_angle_publ_flag
N3 Co1 N4 109.33(18) y
N3 Co1 N1 116.67(17) y
N4 Co1 N1 119.86(17) y
N3 Co1 N2 114.22(17) y
N4 Co1 N2 113.12(18) y
N1 Co1 N2 81.08(16) y
C1 O1 C15 119.7(4) ?
C10 O2 C17 120.1(4) ?
C1 N1 C12 118.1(4) ?
C1 N1 Co1 128.9(3) ?
C12 N1 Co1 113.0(3) ?
C10 N2 C11 118.7(4) ?
C10 N2 Co1 128.5(3) ?
C11 N2 Co1 112.8(3) ?
C13 N3 Co1 170.6(4) ?
C14 N4 Co1 168.0(4) ?
N1 C1 O1 111.4(4) ?
N1 C1 C2 121.7(5) ?
O1 C1 C2 126.9(5) ?
C3 C2 C1 120.0(6) ?
C3 C2 H2 120.0 ?
C1 C2 H2 120.0 ?
C2 C3 C4 121.3(5) ?
C2 C3 H3 119.3 ?
C4 C3 H3 119.3 ?
C12 C4 C3 115.5(5) ?
C12 C4 C5 118.3(6) ?
C3 C4 C5 126.2(6) ?
C6 C5 C4 121.9(5) ?
C6 C5 H5 119.1 ?
C4 C5 H5 119.1 ?
C5 C6 C7 120.6(5) ?
C5 C6 H6 119.7 ?
C7 C6 H6 119.7 ?
C11 C7 C8 116.4(5) ?
C11 C7 C6 118.8(6) ?
C8 C7 C6 124.8(5) ?
C9 C8 C7 121.5(5) ?
C9 C8 H8 119.2 ?
C7 C8 H8 119.2 ?
C8 C9 C10 118.2(6) ?
C8 C9 H9 120.9 ?
C10 C9 H9 120.9 ?
N2 C10 O2 112.2(4) ?
N2 C10 C9 122.1(5) ?
O2 C10 C9 125.7(5) ?
N2 C11 C7 123.2(5) ?
N2 C11 C12 116.5(4) ?
C7 C11 C12 120.3(5) ?
N1 C12 C4 123.3(5) ?
N1 C12 C11 116.5(4) ?
C4 C12 C11 120.1(4) ?
N3 C13 S1 178.6(5) ?
N4 C14 S2 179.6(5) ?
O1 C15 C16 106.5(5) ?
O1 C15 H15A 110.4 ?
C16 C15 H15A 110.4 ?
O1 C15 H15B 110.4 ?
C16 C15 H15B 110.4 ?
H15A C15 H15B 108.6 ?
C15 C16 H16A 109.5 ?
C15 C16 H16B 109.5 ?
H16A C16 H16B 109.5 ?
C15 C16 H16C 109.5 ?
H16A C16 H16C 109.5 ?
H16B C16 H16C 109.5 ?
O2 C17 C18 105.2(5) ?
O2 C17 H17A 110.7 ?
C18 C17 H17A 110.7 ?
O2 C17 H17B 110.7 ?
C18 C17 H17B 110.7 ?
H17A C17 H17B 108.8 ?
C17 C18 H18A 109.5 ?
C17 C18 H18B 109.5 ?
H18A C18 H18B 109.5 ?
C17 C18 H18C 109.5 ?
H18A C18 H18C 109.5 ?
H18B C18 H18C 109.5 ?

loop_
_geom_bond_atom_site_label_1
_geom_bond_atom_site_label_2
_geom_bond_distance
_geom_bond_publ_flag
Co1 N3 1.928(4) y
Co1 N4 1.930(5) y
Co1 N1 2.035(4) y
Co1 N2 2.038(4) y
S1 C13 1.609(5) ?
S2 C14 1.613(6) ?
O1 C1 1.345(6) ?
O1 C15 1.447(7) ?
O2 C10 1.341(7) ?
O2 C17 1.441(7) ?
N1 C1 1.329(6) ?
N1 C12 1.371(6) ?
N2 C10 1.324(7) ?
N2 C11 1.372(6) ?
N3 C13 1.156(7) ?
N4 C14 1.151(7) ?
C1 C2 1.406(7) ?
C2 C3 1.330(9) ?
C2 H2 0.9300 ?
C3 C4 1.415(9) ?
C3 H3 0.9300 ?
C4 C12 1.404(7) ?
C4 C5 1.417(9) ?
C5 C6 1.352(9) ?
C5 H5 0.9300 ?
C6 C7 1.431(8) ?
C6 H6 0.9300 ?
C7 C11 1.391(7) ?
C7 C8 1.403(9) ?
C8 C9 1.365(9) ?
C8 H8 0.9300 ?
C9 C10 1.419(8) ?
C9 H9 0.9300 ?
C11 C12 1.422(7) ?
C15 C16 1.478(8) ?
C15 H15A 0.9700 ?
C15 H15B 0.9700 ?
C16 H16A 0.9600 ?
C16 H16B 0.9600 ?
C16 H16C 0.9600 ?
C17 C18 1.501(9) ?
C17 H17A 0.9700 ?
C17 H17B 0.9700 ?
C18 H18A 0.9600 ?
C18 H18B 0.9600 ?
C18 H18C 0.9600 ?

loop_
_geom_torsion_atom_site_label_1
_geom_torsion_atom_site_label_2
_geom_torsion_atom_site_label_3
_geom_torsion_atom_site_label_4
_geom_torsion
N3 Co1 N1 C1 -68.1(4)
N4 Co1 N1 C1 67.6(4)
N2 Co1 N1 C1 179.2(4)
N3 Co1 N1 C12 111.0(3)
N4 Co1 N1 C12 -113.3(3)
N2 Co1 N1 C12 -1.7(3)
N3 Co1 N2 C10 66.4(4)
N4 Co1 N2 C10 -59.6(5)
N1 Co1 N2 C10 -178.3(4)
N3 Co1 N2 C11 -114.3(3)
N4 Co1 N2 C11 119.8(3)
N1 Co1 N2 C11 1.0(3)
N3 Co1 N4 C14 -90(2)
N1 Co1 N4 C14 132(2)
N2 Co1 N4 C14 39(2)
C12 N1 C1 O1 -179.1(4)
Co1 N1 C1 O1 0.0(6)
C12 N1 C1 C2 0.0(7)
Co1 N1 C1 C2 179.1(4)
C15 O1 C1 N1 -167.2(4)
C15 O1 C1 C2 13.7(8)
N1 C1 C2 C3 0.1(8)
O1 C1 C2 C3 179.0(5)
C1 C2 C3 C4 -0.3(9)
C2 C3 C4 C12 0.3(8)
C2 C3 C4 C5 179.9(5)
C12 C4 C5 C6 1.4(8)
C3 C4 C5 C6 -178.1(6)
C4 C5 C6 C7 -0.6(9)
C5 C6 C7 C11 -0.6(8)
C5 C6 C7 C8 179.6(6)
C11 C7 C8 C9 -0.1(8)
C6 C7 C8 C9 179.7(5)
C7 C8 C9 C10 -0.3(8)
C11 N2 C10 O2 -179.4(4)
Co1 N2 C10 O2 -0.1(6)
C11 N2 C10 C9 0.3(7)
Co1 N2 C10 C9 179.6(4)
C17 O2 C10 N2 178.8(4)
C17 O2 C10 C9 -0.9(8)
C8 C9 C10 N2 0.3(8)
C8 C9 C10 O2 179.9(5)
C10 N2 C11 C7 -0.8(7)
Co1 N2 C11 C7 179.8(4)
C10 N2 C11 C12 179.2(4)
Co1 N2 C11 C12 -0.2(5)
C8 C7 C11 N2 0.7(7)
C6 C7 C11 N2 -179.1(4)
C8 C7 C11 C12 -179.3(5)
C6 C7 C11 C12 0.8(7)
C1 N1 C12 C4 0.0(7)
Co1 N1 C12 C4 -179.2(4)
C1 N1 C12 C11 -178.7(4)
Co1 N1 C12 C11 2.1(5)
C3 C4 C12 N1 -0.2(7)
C5 C4 C12 N1 -179.8(5)
C3 C4 C12 C11 178.4(5)
C5 C4 C12 C11 -1.1(7)
N2 C11 C12 N1 -1.3(6)
C7 C11 C12 N1 178.8(4)
N2 C11 C12 C4 180.0(4)
C7 C11 C12 C4 0.0(7)
C1 O1 C15 C16 167.3(5)
C10 O2 C17 C18 -176.5(5)
